data_2000287
loop_
_publ_author_name
'Krause, J. A.'
'Eggleston, D. S.'

_publ_section_title
;
 Proline conformations in linear peptides. Structure determination of
 the methyl ester of
 <i>N</i>-benzyloxycarbonyl-<small>L</small>-prolyl-<small>D</small>-alanine
 (<i>N</i>-Z-<small>L</small>-Pro-<small>D</small>-Ala-OMe)
;
_journal_issue 7
_journal_name_full 'Acta Crystallographica Section C'
_journal_page_first 1508
_journal_page_last 1512
_journal_paper_doi 10.1107/S0108270191000161
_journal_volume 47
_journal_year 1991
_chemical_formula_sum 'C17 H22 N2 O5'
_space_group_crystal_system orthorhombic
_space_group_IT_number 19
_space_group_name_Hall 'P 2ac 2ab'
_space_group_name_H-M_alt 'P 21 21 21'
_cell_angle_alpha 90
_cell_angle_beta 90
_cell_angle_gamma 90
_cell_formula_units_Z 4
_cell_length_a 5.005(5)
_cell_length_b 17.690(9)
_cell_length_c 18.700(10)
_cell_volume 1656(2)
_diffrn_radiation_type cu
_diffrn_radiation_wavelength 1.54056
_exptl_absorpt_coefficient_mu .783
_exptl_crystal_density_diffrn 1.341
_exptl_crystal_F_000 1120
_cod_data_source_file cr0283.cif
_cod_data_source_block cr0283a
_cod_depositor_comments
;
 Updating space group information and adding the symmetry operation list.

 Antanas Vaitkus,
 2018-06-18
;
_cod_original_cell_volume 1656.3
_cod_original_sg_symbol_H-M P212121
_cod_original_formula_sum C17H22N2O5
_cod_database_code 2000287

loop_
_space_group_symop_id
_space_group_symop_operation_xyz
1 x,y,z
2 -x+1/2,-y,z+1/2
3 x+1/2,-y+1/2,-z
4 -x,y+1/2,-z+1/2

loop_
_atom_site_label
_atom_site_fract_x
_atom_site_fract_y
_atom_site_fract_z
_atom_site_U_iso_or_equiv
O8 -.1493(4) .14190(10) .14108(9) 2.98(3)
O9 .1602(4) .23310(10) .11838(9) 3.15(4)
O15 .2444(4) -.01050(10) .04340(10) 3.35(4)
O18 .0856(5) -.19380(10) .15600(10) 5.94(6)
O19 -.2465(4) -.11290(10) .17691(9) 3.79(4)
N10 .0638(4) .14170(10) .03740(10) 2.60(4)
N16 -.1834(4) -.05110(10) .04460(10) 2.43(4)
C1 -.4195(5) .13190(10) .24610(10) 2.84(5)
C2 -.4855(6) .1513(2) .3159(2) 3.74(6)
C3 -.6840(7) .1123(2) .3521(2) 4.17(6)
C4 -.8189(6) .0537(2) .3191(2) 4.10(6)
C5 -.7533(7) .0339(2) .2497(2) 4.25(7)
C6 -.5526(6) .0726(2) .21350(10) 3.61(6)
C7 -.2093(6) .1777(2) .20870(10) 3.16(5)
C9 .0358(5) .17700(10) .10060(10) 2.53(5)
C11 .2360(5) .17320(10) -.01870(10) 2.81(5)
C12 .2033(5) .1173(2) -.08010(10) 2.92(5)
C13 -.0798(5) .08640(10) -.06960(10) 2.71(5)
C14 -.1020(5) .07890(10) .01260(10) 2.30(4)
C15 .0050(5) .00250(10) .03630(10) 2.34(4)
C17 -.1141(5) -.12970(10) .05670(10) 2.55(5)
C18 -.0752(6) -.14830(10) .1351(2) 3.08(5)
C20 -.2481(8) -.1350(2) .2520(2) 5.35(8)
C21 -.3303(6) -.1810(2) .0270(2) 3.52(6)
H1 -.401(8) .190(2) .340(2) 4.8
H2 -.764(7) .124(2) .404(2) 5.3
H3 -.954(7) .023(2) .340(2) 5.1
H4 -.848(8) -.010(2) .223(2) 5.3
H5 -.523(7) .064(2) .163(2) 4.6
H6 -.032(7) .181(2) .237(2) 4.0
H7 -.282(7) .231(2) .196(2) 4.0
H8 .431(7) .175(2) -.002(2) 3.5
H9 .180(7) .227(2) -.033(2) 3.5
H10 .233(6) .144(2) -.126(2) 3.7
H11 .334(7) .076(2) -.073(2) 3.7
H12 -.111(7) .037(2) -.091(2) 3.4
H13 -.223(6) .121(2) -.086(2) 3.4
H14 -.298(6) .083(2) .033(2) 2.9
H15 -.352(7) -.039(2) .045(2) 3.0
H16 .060(6) -.137(2) .035(2) 3.2
H17 -.325(8) -.184(2) .252(2) 6.8
H18 -.412(8) -.106(2) .273(2) 6.8
H19 -.056(8) -.126(2) .269(2) 6.8
H20 -.271(7) -.238(2) .036(2) 4.4
H21 -.510(7) -.169(2) .054(2) 4.4
H22 -.360(7) -.172(2) -.026(2) 4.4
